data_4324322
loop_
_publ_author_name
'Alexander M. Willcocks'
'Alexander Gilbank'
'Stephen P. Richards'
'Simon K. Brayshaw'
'Andrew J. Kingsley'
'Raj Odedra'
'Andrew L. Johnson'

_publ_contact_author_address
;
Department of Chemistry,
University of Bath.
Claverton Down.
Bath.
BA2 7AY
United Kingdon
;
_publ_contact_author_email a.l.johnson@bath.ac.uk
_publ_contact_author_fax '+44 (0) 1225 386231'
_publ_contact_author_name
;
Dr. Andrew L. Johnson
;
_publ_contact_author_phone '+44 (0) 1225 384467'
_publ_section_title
;
 Synthesis and Structure of 6-Aminofulvene-2-aldiminate Complexes
;
_journal_name_full 'Inorganic Chemistry'
_journal_page_first 937
_journal_page_last 948
_journal_paper_doi 10.1021/ic101524b
_journal_volume 50
_journal_year 2011
_chemical_formula_sum 'C23 H22 Cu N3'
_chemical_formula_weight 403.98
_chemical_name_common 3
_chemical_name_systematic
; 
 ? 
;
_space_group_IT_number 19
_symmetry_cell_setting orthorhombic
_symmetry_space_group_name_Hall 'P 2ac 2ab'
_symmetry_space_group_name_H-M 'P 21 21 21'
_atom_sites_solution_hydrogens geom
_atom_sites_solution_primary direct
_atom_sites_solution_secondary difmap
_audit_creation_method SHELXL-97
_cell_angle_alpha 90.00
_cell_angle_beta 90.00
_cell_angle_gamma 90.00
_cell_formula_units_Z 4
_cell_length_a 8.11400(10)
_cell_length_b 11.1000(2)
_cell_length_c 21.9760(4)
_cell_measurement_reflns_used 22140
_cell_measurement_temperature 150(2)
_cell_measurement_theta_max 24.71
_cell_measurement_theta_min 3.11
_cell_volume 1979.28(6)
_computing_cell_refinement 'HKL Scalepack (Otwinowski & Minor 1997)'
_computing_data_collection 'Kappa CCD'
_computing_data_reduction 'Denzo and Scalepak (Otwinowski & Minor, 1997)'
_computing_molecular_graphics 'ORTEP 3 for Windows (Farrugia, 1997)'
_computing_publication_material 'SHELXL-97 (Sheldrick, 1997)'
_computing_structure_refinement 'SHELXL-97 (Sheldrick, 1997)'
_computing_structure_solution 'SHELXS-86 (Sheldrick, 1986)'
_diffrn_ambient_temperature 150(2)
_diffrn_measured_fraction_theta_full 0.998
_diffrn_measured_fraction_theta_max 0.998
_diffrn_measurement_device_type 'Bruker Kappa CCD Diffractometer'
_diffrn_measurement_method 'omega and phi scans'
_diffrn_radiation_monochromator graphite
_diffrn_radiation_source 'fine-focus sealed tube'
_diffrn_radiation_type MoK\a
_diffrn_radiation_wavelength 0.71073
_diffrn_reflns_av_R_equivalents 0.0675
_diffrn_reflns_av_sigmaI/netI 0.0420
_diffrn_reflns_limit_h_max 9
_diffrn_reflns_limit_h_min -9
_diffrn_reflns_limit_k_max 12
_diffrn_reflns_limit_k_min -13
_diffrn_reflns_limit_l_max 25
_diffrn_reflns_limit_l_min -25
_diffrn_reflns_number 22140
_diffrn_reflns_theta_full 24.71
_diffrn_reflns_theta_max 24.71
_diffrn_reflns_theta_min 3.11
_diffrn_standards_decay_% 0
_diffrn_standards_interval_count 0
_diffrn_standards_interval_time 0
_diffrn_standards_number 0
_exptl_absorpt_coefficient_mu 1.115
_exptl_absorpt_correction_T_max 0.9161
_exptl_absorpt_correction_T_min 0.7915
_exptl_absorpt_correction_type multi-scan
_exptl_absorpt_process_details 'SORTAV (Blessing, 1995)'
_exptl_crystal_colour Yellow
_exptl_crystal_density_diffrn 1.356
_exptl_crystal_description Block
_exptl_crystal_F_000 840
_exptl_crystal_size_max 0.22
_exptl_crystal_size_mid 0.10
_exptl_crystal_size_min 0.08
_refine_diff_density_max 0.420
_refine_diff_density_min -0.587
_refine_diff_density_rms 0.118
_refine_ls_abs_structure_details 'Flack H D (1983), Acta Cryst. A39, 876-881'
_refine_ls_abs_structure_Flack -0.020(16)
_refine_ls_extinction_coef 0.0042(9)
_refine_ls_extinction_expression Fc^*^=kFc[1+0.001xFc^2^\l^3^/sin(2\q)]^-1/4^
_refine_ls_extinction_method SHELXL
_refine_ls_goodness_of_fit_ref 1.059
_refine_ls_hydrogen_treatment constr
_refine_ls_matrix_type full
_refine_ls_number_parameters 245
_refine_ls_number_reflns 3369
_refine_ls_number_restraints 8
_refine_ls_restrained_S_all 1.058
_refine_ls_R_factor_all 0.0435
_refine_ls_R_factor_gt 0.0314
_refine_ls_shift/su_max 0.001
_refine_ls_shift/su_mean 0.000
_refine_ls_structure_factor_coef Fsqd
_refine_ls_weighting_details 'calc w=1/[\s^2^(Fo^2^)+(0.0416P)^2^+0.4931P] where P=(Fo^2^+2Fc^2^)/3'
_refine_ls_weighting_scheme calc
_refine_ls_wR_factor_gt 0.0755
_refine_ls_wR_factor_ref 0.0813
_reflns_number_gt 2994
_reflns_number_total 3369
_reflns_threshold_expression >2sigma(I)
_cod_data_source_file ic101524b_si_002_4.cif
_cod_data_source_block 3
_cod_database_code 4324322

loop_
_symmetry_equiv_pos_as_xyz
'x, y, z'
'-x+1/2, -y, z+1/2'
'x+1/2, -y+1/2, -z'
'-x, y+1/2, -z+1/2'

loop_
_atom_site_label
_atom_site_type_symbol
_atom_site_fract_x
_atom_site_fract_y
_atom_site_fract_z
_atom_site_U_iso_or_equiv
_atom_site_adp_type
_atom_site_occupancy
_atom_site_symmetry_multiplicity
_atom_site_calc_flag
_atom_site_refinement_flags
_atom_site_disorder_assembly
_atom_site_disorder_group
Cu1 Cu 0.24432(5) 0.37964(3) 0.178704(14) 0.03224(13) Uani 1 1 d . . .
N1 N 0.1575(3) 0.2154(2) 0.18660(10) 0.0289(5) Uani 1 1 d . A .
N2 N 0.3250(3) 0.4170(2) 0.09673(11) 0.0284(5) Uani 1 1 d . A .
C1 C 0.1492(3) 0.1328(3) 0.14388(12) 0.0288(6) Uani 1 1 d . . .
H1 H 0.0998 0.0592 0.1563 0.035 Uiso 1 1 calc R A .
C2 C 0.2013(3) 0.1353(3) 0.08295(12) 0.0277(6) Uani 1 1 d . A .
C3 C 0.1820(4) 0.0297(3) 0.04730(15) 0.0339(7) Uani 1 1 d . . .
H3 H 0.1279 -0.0417 0.0603 0.041 Uiso 1 1 calc R A .
C4 C 0.2542(5) 0.0464(2) -0.00942(12) 0.0364(6) Uani 1 1 d . A .
H4 H 0.2587 -0.0112 -0.0413 0.044 Uiso 1 1 calc R . .
C5 C 0.3188(4) 0.1621(3) -0.01118(14) 0.0353(7) Uani 1 1 d . . .
H5 H 0.3749 0.1964 -0.0449 0.042 Uiso 1 1 calc R A .
C6 C 0.2886(3) 0.2216(2) 0.04474(13) 0.0292(7) Uani 1 1 d . A .
C7 C 0.3385(4) 0.3431(3) 0.05028(13) 0.0308(7) Uani 1 1 d . . .
H7 H 0.3895 0.3764 0.0152 0.037 Uiso 1 1 calc R A .
C11 C 0.1108(3) 0.1760(3) 0.24646(14) 0.0304(7) Uani 1 1 d . . .
C12 C 0.0134(4) 0.2512(3) 0.28294(14) 0.0359(7) Uani 1 1 d . A .
H12 H -0.0203 0.3278 0.2682 0.043 Uiso 1 1 calc R . .
C13 C -0.0338(4) 0.2135(3) 0.34054(15) 0.0403(8) Uani 1 1 d . . .
H13 H -0.1022 0.2640 0.3646 0.048 Uiso 1 1 calc R A .
C14 C 0.0171(4) 0.1040(3) 0.36329(15) 0.0392(8) Uani 1 1 d . A .
H14 H -0.0157 0.0791 0.4028 0.047 Uiso 1 1 calc R . .
C15 C 0.1166(4) 0.0308(3) 0.32795(14) 0.0359(7) Uani 1 1 d . . .
H15 H 0.1529 -0.0446 0.3435 0.043 Uiso 1 1 calc R A .
C16 C 0.1635(4) 0.0666(3) 0.27005(14) 0.0325(7) Uani 1 1 d . A .
H16 H 0.2323 0.0158 0.2463 0.039 Uiso 1 1 calc R . .
C21 C 0.3728(3) 0.5389(3) 0.08494(14) 0.0309(7) Uani 1 1 d . . .
C22 C 0.3153(4) 0.5999(3) 0.03347(14) 0.0349(7) Uani 1 1 d . A .
H22 H 0.2457 0.5599 0.0052 0.042 Uiso 1 1 calc R . .
C23 C 0.3601(4) 0.7184(3) 0.02379(16) 0.0439(8) Uani 1 1 d . . .
H23 H 0.3203 0.7591 -0.0113 0.053 Uiso 1 1 calc R A .
C24 C 0.4607(4) 0.7788(3) 0.06379(17) 0.0493(9) Uani 1 1 d . A .
H24 H 0.4896 0.8606 0.0569 0.059 Uiso 1 1 calc R . .
C25 C 0.5192(4) 0.7178(3) 0.11454(18) 0.0449(8) Uani 1 1 d . . .
H25 H 0.5906 0.7580 0.1421 0.054 Uiso 1 1 calc R A .
C26 C 0.4750(4) 0.5994(3) 0.12551(15) 0.0372(8) Uani 1 1 d . A .
H26 H 0.5145 0.5593 0.1608 0.045 Uiso 1 1 calc R . .
N3A N 0.2683(8) 0.5532(4) 0.28364(17) 0.0333(11) Uiso 0.627(9) 1 d PU A 1
C31A C 0.2570(9) 0.4856(5) 0.2445(2) 0.0283(15) Uiso 0.627(9) 1 d PU A 1
C32A C 0.2900(6) 0.6449(4) 0.3304(2) 0.0373(16) Uiso 0.627(9) 1 d PU A 1
H32A H 0.1807 0.6821 0.3398 0.045 Uiso 0.627(9) 1 calc PR A 1
C33A C 0.4048(9) 0.7410(6) 0.3056(3) 0.0467(17) Uiso 0.627(9) 1 d PU A 1
H33A H 0.5132 0.7055 0.2975 0.070 Uiso 0.627(9) 1 calc PR A 1
H33B H 0.4161 0.8059 0.3356 0.070 Uiso 0.627(9) 1 calc PR A 1
H33C H 0.3592 0.7737 0.2678 0.070 Uiso 0.627(9) 1 calc PR A 1
C34A C 0.3569(10) 0.5859(7) 0.3869(4) 0.051(2) Uiso 0.627(9) 1 d PU A 1
H34A H 0.2836 0.5201 0.3992 0.076 Uiso 0.627(9) 1 calc PR A 1
H34B H 0.3637 0.6455 0.4197 0.076 Uiso 0.627(9) 1 calc PR A 1
H34C H 0.4671 0.5536 0.3785 0.076 Uiso 0.627(9) 1 calc PR A 1
N3B N 0.3441(12) 0.5373(7) 0.2845(3) 0.034(2) Uiso 0.373(9) 1 d PU A 2
C31B C 0.3054(16) 0.4759(9) 0.2446(5) 0.032(3) Uiso 0.373(9) 1 d PU A 2
C32B C 0.3950(11) 0.6148(8) 0.3343(4) 0.036(2) Uiso 0.373(9) 1 d PU A 2
H32B H 0.5172 0.6078 0.3391 0.043 Uiso 0.373(9) 1 calc PR A 2
C33B C 0.3532(17) 0.7451(10) 0.3219(6) 0.054(3) Uiso 0.373(9) 1 d PU A 2
H33D H 0.4028 0.7699 0.2832 0.081 Uiso 0.373(9) 1 calc PR A 2
H33E H 0.3963 0.7956 0.3548 0.081 Uiso 0.373(9) 1 calc PR A 2
H33F H 0.2332 0.7544 0.3196 0.081 Uiso 0.373(9) 1 calc PR A 2
C34B C 0.3129(15) 0.5704(11) 0.3934(5) 0.042(3) Uiso 0.373(9) 1 d PU A 2
H34D H 0.1949 0.5890 0.3922 0.063 Uiso 0.373(9) 1 calc PR A 2
H34E H 0.3635 0.6108 0.4283 0.063 Uiso 0.373(9) 1 calc PR A 2
H34F H 0.3280 0.4831 0.3971 0.063 Uiso 0.373(9) 1 calc PR A 2

loop_
_atom_site_aniso_label
_atom_site_aniso_U_11
_atom_site_aniso_U_22
_atom_site_aniso_U_33
_atom_site_aniso_U_23
_atom_site_aniso_U_13
_atom_site_aniso_U_12
Cu1 0.0439(2) 0.02924(19) 0.02355(18) -0.00140(13) -0.0007(2) -0.0035(2)
N1 0.0337(13) 0.0306(13) 0.0225(13) -0.0005(11) 0.0016(10) -0.0027(11)
N2 0.0314(12) 0.0279(13) 0.0260(13) 0.0025(11) -0.0026(10) -0.0002(10)
C1 0.0279(14) 0.0300(15) 0.0285(15) 0.0018(13) -0.0042(11) -0.0013(13)
C2 0.0309(14) 0.0285(15) 0.0236(14) -0.0030(12) -0.0045(10) 0.0034(11)
C3 0.0381(16) 0.0294(15) 0.0344(18) -0.0021(13) -0.0042(13) 0.0007(13)
C4 0.0492(17) 0.0339(15) 0.0260(14) -0.0046(11) -0.0010(18) 0.005(2)
C5 0.0453(17) 0.0371(17) 0.0233(15) 0.0005(13) 0.0012(13) 0.0044(14)
C6 0.0363(19) 0.0280(14) 0.0233(14) 0.0008(12) -0.0025(11) 0.0029(12)
C7 0.0333(16) 0.0348(17) 0.0242(15) 0.0053(13) -0.0015(12) 0.0035(13)
C11 0.0298(15) 0.0340(16) 0.0273(15) -0.0029(13) -0.0004(13) -0.0060(12)
C12 0.0383(18) 0.0368(17) 0.0325(17) -0.0015(14) -0.0004(13) 0.0027(14)
C13 0.0375(17) 0.050(2) 0.0339(18) -0.0063(16) 0.0061(14) -0.0005(15)
C14 0.0367(16) 0.053(2) 0.0274(16) 0.0082(17) 0.0024(13) -0.0093(17)
C15 0.0352(16) 0.0407(17) 0.0317(17) 0.0090(14) -0.0037(14) -0.0050(14)
C16 0.0333(15) 0.0339(16) 0.0302(17) 0.0010(13) 0.0002(13) -0.0011(13)
C21 0.0309(16) 0.0272(15) 0.0345(17) 0.0007(13) 0.0045(13) 0.0026(12)
C22 0.0384(15) 0.0349(18) 0.0316(16) 0.0014(14) 0.0034(13) 0.0021(13)
C23 0.049(2) 0.0401(19) 0.043(2) 0.0128(16) 0.0060(16) 0.0013(16)
C24 0.048(2) 0.0354(19) 0.065(3) 0.0102(19) 0.0108(19) -0.0046(16)
C25 0.0410(19) 0.0381(19) 0.055(2) -0.0042(18) 0.0019(16) -0.0086(15)
C26 0.0339(16) 0.037(2) 0.0402(19) 0.0019(16) 0.0010(14) -0.0002(14)

loop_
_atom_type_symbol
_atom_type_description
_atom_type_scat_dispersion_real
_atom_type_scat_dispersion_imag
_atom_type_scat_source
C C 0.0033 0.0016 'International Tables Vol C Tables 4.2.6.8 and 6.1.1.4'
H H 0.0000 0.0000 'International Tables Vol C Tables 4.2.6.8 and 6.1.1.4'
Cu Cu 0.3201 1.2651 'International Tables Vol C Tables 4.2.6.8 and 6.1.1.4'
N N 0.0061 0.0033 'International Tables Vol C Tables 4.2.6.8 and 6.1.1.4'

loop_
_geom_angle_atom_site_label_1
_geom_angle_atom_site_label_2
_geom_angle_atom_site_label_3
_geom_angle
C31B Cu1 C31A 12.5(4)
C31B Cu1 N2 120.2(3)
C31A Cu1 N2 124.06(18)
C31B Cu1 N1 123.9(3)
C31A Cu1 N1 122.45(18)
N2 Cu1 N1 113.43(10)
C1 N1 C11 115.4(2)
C1 N1 Cu1 127.1(2)
C11 N1 Cu1 117.28(18)
C7 N2 C21 115.3(2)
C7 N2 Cu1 127.6(2)
C21 N2 Cu1 117.17(18)
N1 C1 C2 130.7(3)
N1 C1 H1 114.7
C2 C1 H1 114.7
C1 C2 C3 118.5(3)
C1 C2 C6 135.2(3)
C3 C2 C6 106.1(2)
C4 C3 C2 109.8(3)
C4 C3 H3 125.1
C2 C3 H3 125.1
C5 C4 C3 107.9(3)
C5 C4 H4 126.1
C3 C4 H4 126.1
C4 C5 C6 110.0(3)
C4 C5 H5 125.0
C6 C5 H5 125.0
C7 C6 C5 118.0(3)
C7 C6 C2 135.8(3)
C5 C6 C2 106.1(2)
N2 C7 C6 129.7(3)
N2 C7 H7 115.2
C6 C7 H7 115.2
C16 C11 C12 118.7(3)
C16 C11 N1 121.8(3)
C12 C11 N1 119.5(3)
C13 C12 C11 119.9(3)
C13 C12 H12 120.0
C11 C12 H12 120.0
C14 C13 C12 120.9(3)
C14 C13 H13 119.5
C12 C13 H13 119.5
C13 C14 C15 119.3(3)
C13 C14 H14 120.3
C15 C14 H14 120.3
C14 C15 C16 120.4(3)
C14 C15 H15 119.8
C16 C15 H15 119.8
C15 C16 C11 120.6(3)
C15 C16 H16 119.7
C11 C16 H16 119.7
C26 C21 C22 119.0(3)
C26 C21 N2 120.1(3)
C22 C21 N2 120.9(3)
C23 C22 C21 119.9(3)
C23 C22 H22 120.1
C21 C22 H22 120.1
C24 C23 C22 121.5(3)
C24 C23 H23 119.3
C22 C23 H23 119.3
C23 C24 C25 118.7(3)
C23 C24 H24 120.7
C25 C24 H24 120.7
C26 C25 C24 120.9(3)
C26 C25 H25 119.5
C24 C25 H25 119.5
C25 C26 C21 120.1(3)
C25 C26 H26 120.0
C21 C26 H26 120.0
C31A N3A C32A 175.7(5)
N3A C31A Cu1 177.6(5)
N3A C32A C34A 108.7(5)
N3A C32A C33A 108.2(4)
C34A C32A C33A 112.4(5)
N3A C32A H32A 109.2
C34A C32A H32A 109.2
C33A C32A H32A 109.2
C31B N3B C32B 179.3(10)
N3B C31B Cu1 178.5(9)
N3B C32B C33B 111.5(8)
N3B C32B C34B 108.9(7)
C33B C32B C34B 111.2(9)
N3B C32B H32B 108.4
C33B C32B H32B 108.4
C34B C32B H32B 108.4
C32B C33B H33D 109.5
C32B C33B H33E 109.5
H33D C33B H33E 109.5
C32B C33B H33F 109.5
H33D C33B H33F 109.5
H33E C33B H33F 109.5
C32B C34B H34D 109.5
C32B C34B H34E 109.5
H34D C34B H34E 109.5
C32B C34B H34F 109.5
H34D C34B H34F 109.5
H34E C34B H34F 109.5

loop_
_geom_bond_atom_site_label_1
_geom_bond_atom_site_label_2
_geom_bond_distance
Cu1 C31B 1.866(11)
Cu1 C31A 1.867(5)
Cu1 N2 1.961(2)
Cu1 N1 1.962(2)
N1 C1 1.314(4)
N1 C11 1.437(4)
N2 C7 1.314(4)
N2 C21 1.432(4)
C1 C2 1.404(4)
C1 H1 0.9500
C2 C3 1.419(4)
C2 C6 1.457(4)
C3 C4 1.390(4)
C3 H3 0.9500
C4 C5 1.387(4)
C4 H4 0.9500
C5 C6 1.416(4)
C5 H5 0.9500
C6 C7 1.414(4)
C7 H7 0.9500
C11 C16 1.388(4)
C11 C12 1.401(4)
C12 C13 1.387(4)
C12 H12 0.9500
C13 C14 1.378(5)
C13 H13 0.9500
C14 C15 1.384(5)
C14 H14 0.9500
C15 C16 1.387(4)
C15 H15 0.9500
C16 H16 0.9500
C21 C26 1.390(4)
C21 C22 1.398(4)
C22 C23 1.381(5)
C22 H22 0.9500
C23 C24 1.374(5)
C23 H23 0.9500
C24 C25 1.388(5)
C24 H24 0.9500
C25 C26 1.384(5)
C25 H25 0.9500
C26 H26 0.9500
N3A C31A 1.145(6)
N3A C32A 1.457(6)
C32A C34A 1.505(9)
C32A C33A 1.517(9)
C32A H32A 1.0000
C33A H33A 0.9800
C33A H33B 0.9800
C33A H33C 0.9800
C34A H34A 0.9800
C34A H34B 0.9800
C34A H34C 0.9800
N3B C31B 1.154(12)
N3B C32B 1.453(11)
C32B C33B 1.511(14)
C32B C34B 1.540(14)
C32B H32B 1.0000
C33B H33D 0.9800
C33B H33E 0.9800
C33B H33F 0.9800
C34B H34D 0.9800
C34B H34E 0.9800
C34B H34F 0.9800
